data_4027362
loop_
_publ_author_name
'Tatsuki Takahashi'
'Takashi Konno'
'Kenichi Ogata'
'Shin-ichi Fukuzawa'

_publ_section_title
;
 Stereochemistry of Substitution of the \a-Dimethylamino Group by
 Dialkylzinc in Chiral Benzylferrocene
;
_journal_name_full 'Journal of Organic Chemistry'
_journal_page_first 6638
_journal_page_last 6642
_journal_paper_doi 10.1021/jo3012013
_journal_volume 77
_journal_year 2012
_chemical_absolute_configuration unk
_chemical_formula_moiety 'C18 H16 Fe I2'
_chemical_formula_sum 'C18 H16 Fe I2'
_chemical_formula_weight 541.98
_space_group_IT_number 19
_symmetry_cell_setting orthorhombic
_symmetry_Int_Tables_number 19
_symmetry_space_group_name_Hall 'P 2ac 2ab'
_symmetry_space_group_name_H-M 'P 21 21 21'
_atom_sites_solution_hydrogens geom
_atom_sites_solution_primary direct
_atom_sites_solution_secondary difmap
_cell_angle_alpha 90.0000
_cell_angle_beta 90.0000
_cell_angle_gamma 90.0000
_cell_formula_units_Z 4
_cell_length_a 7.9189(16)
_cell_length_b 11.749(3)
_cell_length_c 18.368(4)
_cell_measurement_reflns_used 5334
_cell_measurement_temperature 123
_cell_measurement_theta_max 27.52
_cell_measurement_theta_min 3.10
_cell_volume 1708.9(7)
_computing_cell_refinement CrystalClear
_computing_data_collection 'CrystalClear (Rigaku Inc., 2008)'
_computing_data_reduction CrystalClear
_computing_molecular_graphics 'CrystalStructure 4.0'
_computing_publication_material 'CrystalStructure 4.0 (Rigaku, 2010)'
_computing_structure_refinement 'SHELXL97 (Sheldrick, 2008)'
_computing_structure_solution 'SIR92 (Altomare, et al., 1994)'
_diffrn_ambient_temperature 123
_diffrn_detector_area_resol_mean 7.314
_diffrn_measured_fraction_theta_full 0.993
_diffrn_measured_fraction_theta_max 0.993
_diffrn_measurement_device_type 'Rigaku Mercury70'
_diffrn_measurement_method \w
_diffrn_radiation_type 'Mo K\a'
_diffrn_radiation_wavelength 0.71075
_diffrn_reflns_av_R_equivalents 0.0368
_diffrn_reflns_limit_h_max 10
_diffrn_reflns_limit_h_min -7
_diffrn_reflns_limit_k_max 14
_diffrn_reflns_limit_k_min -15
_diffrn_reflns_limit_l_max 23
_diffrn_reflns_limit_l_min -18
_diffrn_reflns_number 13186
_diffrn_reflns_theta_full 27.49
_diffrn_reflns_theta_max 27.49
_diffrn_standards_number 0
_exptl_absorpt_coefficient_mu 4.487
_exptl_absorpt_correction_T_max 0.408
_exptl_absorpt_correction_T_min 0.351
_exptl_absorpt_correction_type numerical
_exptl_absorpt_process_details 'NUMABS (Rigaku, 1999)'
_exptl_crystal_colour yellow
_exptl_crystal_density_diffrn 2.106
_exptl_crystal_description prism
_exptl_crystal_F_000 1024.00
_exptl_crystal_size_max 0.342
_exptl_crystal_size_mid 0.222
_exptl_crystal_size_min 0.200
_refine_diff_density_max 0.680
_refine_diff_density_min -0.970
_refine_ls_abs_structure_details 'Flack, H. D. (1983), Acta Cryst. A39, 876-881.  1649 Friedel Pairs'
_refine_ls_abs_structure_Flack 0.02(4)
_refine_ls_extinction_method none
_refine_ls_goodness_of_fit_ref 1.076
_refine_ls_hydrogen_treatment constr
_refine_ls_number_parameters 190
_refine_ls_number_reflns 3882
_refine_ls_number_restraints 0
_refine_ls_R_factor_gt 0.0298
_refine_ls_shift/su_max 0.001
_refine_ls_structure_factor_coef Fsqd
_refine_ls_weighting_details 'w = 1/[\s^2^(Fo^2^)+(0.0318P)^2^+0.0000P] where P=(Fo^2^+2Fc^2^)/3'
_refine_ls_weighting_scheme calc
_refine_ls_wR_factor_ref 0.0675
_reflns_number_gt 3726
_reflns_number_total 3882
_reflns_threshold_expression F^2^>2.0\s(F^2^)
_cod_data_source_file jo3012013_si_007.cif
_cod_data_source_block Cp-I_Me_Ph-I__2
_cod_database_code 4027362

loop_
_symmetry_equiv_pos_site_id
_symmetry_equiv_pos_as_xyz
1 +X,+Y,+Z
2 1/2+X,1/2-Y,-Z
3 -X,1/2+Y,1/2-Z
4 1/2-X,-Y,1/2+Z

loop_
_atom_site_label
_atom_site_type_symbol
_atom_site_fract_x
_atom_site_fract_y
_atom_site_fract_z
_atom_site_U_iso_or_equiv
_atom_site_adp_type
_atom_site_occupancy
_atom_site_symmetry_multiplicity
_atom_site_calc_flag
_atom_site_refinement_flags
I1 I 0.26765(3) -0.17953(3) 0.645370(18) 0.02121(9) Uani 1.0 4 d .
I2 I 0.82922(3) -0.19234(3) 0.537322(18) 0.01974(8) Uani 1.0 4 d .
Fe1 Fe 0.70363(7) 0.09489(6) 0.59016(4) 0.01599(15) Uani 1.0 4 d .
C1 C 0.7718(6) -0.1865(5) 0.7560(3) 0.0215(10) Uani 1.0 4 d .
C2 C 0.6579(6) -0.1126(4) 0.7087(3) 0.0148(10) Uani 1.0 4 d .
C3 C 0.5130(6) -0.0619(5) 0.7524(3) 0.0142(9) Uani 1.0 4 d .
C4 C 0.5444(6) 0.0046(5) 0.8144(3) 0.0199(11) Uani 1.0 4 d .
C5 C 0.4158(7) 0.0506(5) 0.8562(3) 0.0252(12) Uani 1.0 4 d .
C6 C 0.2495(6) 0.0300(5) 0.8371(4) 0.0286(13) Uani 1.0 4 d .
C7 C 0.2129(6) -0.0331(5) 0.7760(3) 0.0253(12) Uani 1.0 4 d .
C8 C 0.3420(6) -0.0790(4) 0.7347(3) 0.0148(9) Uani 1.0 4 d .
C9 C 0.7635(5) -0.0247(4) 0.6684(3) 0.0150(10) Uani 1.0 4 d .
C10 C 0.8473(6) -0.0445(4) 0.6005(3) 0.0141(9) Uani 1.0 4 d .
C11 C 0.9506(5) 0.0487(5) 0.5823(3) 0.0190(11) Uani 1.0 4 d .
C12 C 0.9297(6) 0.1310(5) 0.6381(3) 0.0219(11) Uani 1.0 4 d .
C13 C 0.8156(6) 0.0877(4) 0.6911(3) 0.0200(11) Uani 1.0 4 d .
C14 C 0.5030(7) 0.0612(5) 0.5234(4) 0.0313(14) Uani 1.0 4 d .
C15 C 0.6232(7) 0.1306(6) 0.4874(3) 0.0329(14) Uani 1.0 4 d .
C16 C 0.6425(7) 0.2327(5) 0.5269(4) 0.0292(13) Uani 1.0 4 d .
C17 C 0.5314(6) 0.2259(5) 0.5890(4) 0.0237(12) Uani 1.0 4 d .
C18 C 0.4473(6) 0.1198(5) 0.5863(3) 0.0234(12) Uani 1.0 4 d .
H1A H 0.8075 -0.1433 0.7990 0.0258 Uiso 1.0 4 calc R
H1B H 0.8715 -0.2094 0.7280 0.0258 Uiso 1.0 4 calc R
H1C H 0.7098 -0.2545 0.7715 0.0258 Uiso 1.0 4 calc R
H2 H 0.6066 -0.1635 0.6711 0.0177 Uiso 1.0 4 calc R
H4 H 0.6581 0.0187 0.8283 0.0238 Uiso 1.0 4 calc R
H5 H 0.4415 0.0958 0.8976 0.0302 Uiso 1.0 4 calc R
H6 H 0.1605 0.0596 0.8662 0.0343 Uiso 1.0 4 calc R
H7 H 0.0987 -0.0452 0.7622 0.0304 Uiso 1.0 4 calc R
H11 H 1.0243 0.0558 0.5383 0.0228 Uiso 1.0 4 calc R
H12 H 0.9848 0.2075 0.6395 0.0263 Uiso 1.0 4 calc R
H13 H 0.7766 0.1286 0.7358 0.0240 Uiso 1.0 4 calc R
H14 H 0.4647 -0.0160 0.5074 0.0376 Uiso 1.0 4 calc R
H15 H 0.6842 0.1105 0.4414 0.0394 Uiso 1.0 4 calc R
H16 H 0.7185 0.2977 0.5141 0.0350 Uiso 1.0 4 calc R
H17 H 0.5175 0.2853 0.6275 0.0285 Uiso 1.0 4 calc R
H18 H 0.3633 0.0911 0.6226 0.0281 Uiso 1.0 4 calc R

loop_
_atom_site_aniso_label
_atom_site_aniso_U_11
_atom_site_aniso_U_22
_atom_site_aniso_U_33
_atom_site_aniso_U_12
_atom_site_aniso_U_13
_atom_site_aniso_U_23
I1 0.02000(14) 0.02087(17) 0.02276(17) -0.00147(12) -0.00384(11) -0.00249(14)
I2 0.02274(14) 0.01739(16) 0.01909(17) 0.00062(13) 0.00277(11) -0.00301(14)
Fe1 0.0188(3) 0.0132(4) 0.0160(4) 0.0019(3) 0.0008(3) 0.0019(3)
C1 0.026(3) 0.022(3) 0.017(3) 0.010(3) 0.0021(18) 0.008(3)
C2 0.0161(19) 0.011(3) 0.018(3) -0.0008(17) -0.0011(18) -0.0034(19)
C3 0.0163(19) 0.014(3) 0.013(3) 0.0025(17) 0.0018(16) -0.0005(19)
C4 0.018(3) 0.024(3) 0.018(3) -0.0012(18) -0.0016(19) 0.003(3)
C5 0.034(3) 0.017(3) 0.024(3) -0.000(2) 0.007(3) -0.006(3)
C6 0.027(3) 0.022(3) 0.036(4) 0.000(3) 0.012(3) -0.013(3)
C7 0.018(3) 0.023(3) 0.036(4) 0.0020(19) 0.009(2) 0.001(3)
C8 0.0176(19) 0.013(3) 0.013(3) 0.0017(18) 0.0009(18) 0.0009(19)
C9 0.013(2) 0.018(3) 0.014(3) -0.0012(17) -0.0027(17) -0.0027(19)
C10 0.017(2) 0.012(3) 0.013(3) 0.0032(17) -0.0008(17) -0.0013(18)
C11 0.013(2) 0.021(3) 0.024(3) -0.0027(17) -0.0010(19) 0.001(3)
C12 0.023(3) 0.020(3) 0.024(3) -0.0056(19) -0.006(2) 0.001(3)
C13 0.023(3) 0.017(3) 0.020(3) -0.0043(19) -0.0042(19) -0.001(2)
C14 0.035(3) 0.024(3) 0.035(4) 0.010(3) -0.014(3) 0.006(3)
C15 0.039(3) 0.051(4) 0.008(3) 0.020(3) -0.003(3) 0.005(3)
C16 0.027(3) 0.026(3) 0.035(4) 0.004(3) 0.006(3) 0.024(3)
C17 0.024(3) 0.013(3) 0.034(4) 0.0084(18) 0.000(3) 0.004(3)
C18 0.023(3) 0.021(3) 0.026(4) 0.0074(19) -0.000(3) 0.008(3)

loop_
_atom_type_symbol
_atom_type_description
_atom_type_scat_dispersion_real
_atom_type_scat_dispersion_imag
_atom_type_scat_source
C C 0.0033 0.0016
;
International Tables for Crystallography
(1992, Vol. C, Tables 4.2.6.8 and 6.1.1.4)
;
H H 0.0000 0.0000
;
International Tables for Crystallography
(1992, Vol. C, Table 6.1.1.4)
;
Fe Fe 0.3463 0.8444
;
International Tables for Crystallography
(1992, Vol. C, Tables 4.2.6.8 and 6.1.1.4)
;
I I -0.4742 1.8119
;
International Tables for Crystallography
(1992, Vol. C, Tables 4.2.6.8 and 6.1.1.4)
;

loop_
_geom_angle_atom_site_label_1
_geom_angle_atom_site_label_2
_geom_angle_atom_site_label_3
_geom_angle
_geom_angle_publ_flag
C9 Fe1 C10 41.16(19) yes
C9 Fe1 C11 69.34(19) yes
C9 Fe1 C12 68.88(19) yes
C9 Fe1 C13 41.06(19) yes
C9 Fe1 C14 117.6(2) yes
C9 Fe1 C15 149.0(3) yes
C9 Fe1 C16 170.3(3) yes
C9 Fe1 C17 132.0(2) yes
C9 Fe1 C18 110.4(2) yes
C10 Fe1 C11 40.78(19) yes
C10 Fe1 C12 68.3(2) yes
C10 Fe1 C13 68.66(19) yes
C10 Fe1 C14 109.9(2) yes
C10 Fe1 C15 115.7(3) yes
C10 Fe1 C16 146.4(2) yes
C10 Fe1 C17 171.7(2) yes
C10 Fe1 C18 133.0(2) yes
C11 Fe1 C12 40.7(2) yes
C11 Fe1 C13 68.8(2) yes
C11 Fe1 C14 130.8(3) yes
C11 Fe1 C15 106.9(3) yes
C11 Fe1 C16 113.4(2) yes
C11 Fe1 C17 146.7(2) yes
C11 Fe1 C18 170.5(3) yes
C12 Fe1 C13 40.6(2) yes
C12 Fe1 C14 168.7(3) yes
C12 Fe1 C15 129.2(3) yes
C12 Fe1 C16 106.7(2) yes
C12 Fe1 C17 115.5(2) yes
C12 Fe1 C18 148.6(3) yes
C13 Fe1 C14 150.1(2) yes
C13 Fe1 C15 168.2(3) yes
C13 Fe1 C16 130.2(3) yes
C13 Fe1 C17 109.0(2) yes
C13 Fe1 C18 117.6(2) yes
C14 Fe1 C15 40.7(3) yes
C14 Fe1 C16 68.3(3) yes
C14 Fe1 C17 67.9(3) yes
C14 Fe1 C18 40.4(3) yes
C15 Fe1 C16 40.4(3) yes
C15 Fe1 C17 68.2(3) yes
C15 Fe1 C18 68.2(3) yes
C16 Fe1 C17 41.1(3) yes
C16 Fe1 C18 68.6(2) yes
C17 Fe1 C18 40.3(2) yes
C1 C2 C3 111.6(4) yes
C1 C2 C9 109.8(4) yes
C3 C2 C9 114.0(4) yes
C2 C3 C4 120.8(4) yes
C2 C3 C8 123.2(5) yes
C4 C3 C8 116.0(5) yes
C3 C4 C5 122.4(5) yes
C4 C5 C6 119.4(5) yes
C5 C6 C7 120.1(5) yes
C6 C7 C8 120.1(5) yes
I1 C8 C3 122.0(4) yes
I1 C8 C7 116.1(4) yes
C3 C8 C7 121.9(5) yes
Fe1 C9 C2 132.4(3) yes
Fe1 C9 C10 67.1(3) yes
Fe1 C9 C13 69.2(3) yes
C2 C9 C10 124.7(4) yes
C2 C9 C13 129.5(5) yes
C10 C9 C13 105.5(4) yes
I2 C10 Fe1 125.9(3) yes
I2 C10 C9 125.9(4) yes
I2 C10 C11 123.6(4) yes
Fe1 C10 C9 71.7(3) yes
Fe1 C10 C11 70.8(3) yes
C9 C10 C11 110.5(4) yes
Fe1 C11 C10 68.4(3) yes
Fe1 C11 C12 69.8(3) yes
C10 C11 C12 106.9(5) yes
Fe1 C12 C11 69.5(3) yes
Fe1 C12 C13 70.3(3) yes
C11 C12 C13 109.0(5) yes
Fe1 C13 C9 69.7(3) yes
Fe1 C13 C12 69.0(3) yes
C9 C13 C12 108.0(5) yes
Fe1 C14 C15 69.3(3) yes
Fe1 C14 C18 70.0(3) yes
C15 C14 C18 108.1(5) yes
Fe1 C15 C14 70.0(4) yes
Fe1 C15 C16 70.4(4) yes
C14 C15 C16 108.7(5) yes
Fe1 C16 C15 69.3(4) yes
Fe1 C16 C17 69.7(3) yes
C15 C16 C17 107.1(5) yes
Fe1 C17 C16 69.2(3) yes
Fe1 C17 C18 69.7(3) yes
C16 C17 C18 107.9(5) yes
Fe1 C18 C14 69.6(3) yes
Fe1 C18 C17 70.1(3) yes
C14 C18 C17 108.1(5) yes
C2 C1 H1A 109.467 no
C2 C1 H1B 109.472 no
C2 C1 H1C 109.476 no
H1A C1 H1B 109.465 no
H1A C1 H1C 109.477 no
H1B C1 H1C 109.471 no
C1 C2 H2 107.014 no
C3 C2 H2 107.022 no
C9 C2 H2 107.022 no
C3 C4 H4 118.778 no
C5 C4 H4 118.779 no
C4 C5 H5 120.277 no
C6 C5 H5 120.283 no
C5 C6 H6 119.958 no
C7 C6 H6 119.966 no
C6 C7 H7 119.929 no
C8 C7 H7 119.940 no
Fe1 C11 H11 126.535 no
C10 C11 H11 126.536 no
C12 C11 H11 126.534 no
Fe1 C12 H12 125.504 no
C11 C12 H12 125.502 no
C13 C12 H12 125.508 no
Fe1 C13 H13 125.972 no
C9 C13 H13 125.980 no
C12 C13 H13 125.968 no
Fe1 C14 H14 125.956 no
C15 C14 H14 125.943 no
C18 C14 H14 125.958 no
Fe1 C15 H15 125.634 no
C14 C15 H15 125.631 no
C16 C15 H15 125.622 no
Fe1 C16 H16 126.442 no
C15 C16 H16 126.450 no
C17 C16 H16 126.440 no
Fe1 C17 H17 126.035 no
C16 C17 H17 126.040 no
C18 C17 H17 126.031 no
Fe1 C18 H18 125.943 no
C14 C18 H18 125.936 no
C17 C18 H18 125.944 no

loop_
_geom_bond_atom_site_label_1
_geom_bond_atom_site_label_2
_geom_bond_distance
_geom_bond_publ_flag
I1 C8 2.105(5) yes
I2 C10 2.094(5) yes
Fe1 C9 2.065(5) yes
Fe1 C10 2.003(5) yes
Fe1 C11 2.035(5) yes
Fe1 C12 2.040(5) yes
Fe1 C13 2.058(5) yes
Fe1 C14 2.045(6) yes
Fe1 C15 2.036(6) yes
Fe1 C16 2.051(6) yes
Fe1 C17 2.057(5) yes
Fe1 C18 2.052(5) yes
C1 C2 1.525(7) yes
C2 C3 1.522(7) yes
C2 C9 1.521(7) yes
C3 C4 1.403(7) yes
C3 C8 1.407(6) yes
C4 C5 1.384(7) yes
C5 C6 1.384(7) yes
C6 C7 1.376(8) yes
C7 C8 1.383(7) yes
C9 C10 1.431(7) yes
C9 C13 1.446(7) yes
C10 C11 1.407(7) yes
C11 C12 1.418(8) yes
C12 C13 1.423(7) yes
C14 C15 1.418(8) yes
C14 C18 1.415(8) yes
C15 C16 1.410(9) yes
C16 C17 1.443(8) yes
C17 C18 1.414(8) yes
C1 H1A 0.980 no
C1 H1B 0.980 no
C1 H1C 0.980 no
C2 H2 1.000 no
C4 H4 0.950 no
C5 H5 0.950 no
C6 H6 0.950 no
C7 H7 0.950 no
C11 H11 1.000 no
C12 H12 1.000 no
C13 H13 1.000 no
C14 H14 1.000 no
C15 H15 1.000 no
C16 H16 1.000 no
C17 H17 1.000 no
C18 H18 1.000 no

loop_
_geom_torsion_atom_site_label_1
_geom_torsion_atom_site_label_2
_geom_torsion_atom_site_label_3
_geom_torsion_atom_site_label_4
_geom_torsion
_geom_torsion_publ_flag
C9 Fe1 C10 I2 121.5(4) no
C9 Fe1 C10 C9 0.00(19) no
C9 Fe1 C10 C11 -120.3(4) no
C10 Fe1 C9 C2 -116.8(5) no
C10 Fe1 C9 C10 0.00(19) no
C10 Fe1 C9 C13 118.1(3) no
C9 Fe1 C11 C10 37.38(19) no
C9 Fe1 C11 C12 -81.2(3) no
C11 Fe1 C9 C2 -153.8(5) no
C11 Fe1 C9 C10 -37.05(19) no
C11 Fe1 C9 C13 81.1(2) no
C9 Fe1 C12 C11 82.5(3) no
C9 Fe1 C12 C13 -37.71(19) no
C12 Fe1 C9 C2 162.4(5) no
C12 Fe1 C9 C10 -80.8(2) no
C12 Fe1 C9 C13 37.35(19) no
C9 Fe1 C13 C9 -0.00(18) no
C9 Fe1 C13 C12 119.7(4) no
C13 Fe1 C9 C2 125.1(5) no
C13 Fe1 C9 C10 -118.1(3) no
C13 Fe1 C9 C13 -0.0(2) no
C9 Fe1 C14 C15 -151.13(19) no
C9 Fe1 C14 C18 89.5(3) no
C14 Fe1 C9 C2 -27.7(5) no
C14 Fe1 C9 C10 89.1(3) no
C14 Fe1 C9 C13 -152.8(2) no
C9 Fe1 C15 C14 56.2(5) no
C9 Fe1 C15 C16 175.7(3) no
C15 Fe1 C9 C2 -65.3(6) no
C15 Fe1 C9 C10 51.5(5) no
C15 Fe1 C9 C13 169.6(4) no
C9 Fe1 C17 C16 170.26(18) no
C9 Fe1 C17 C18 -70.3(4) no
C17 Fe1 C9 C2 56.5(5) no
C17 Fe1 C9 C10 173.3(2) no
C17 Fe1 C9 C13 -68.6(3) no
C9 Fe1 C18 C14 -109.1(3) no
C9 Fe1 C18 C17 131.7(2) no
C18 Fe1 C9 C2 16.1(5) no
C18 Fe1 C9 C10 132.9(2) no
C18 Fe1 C9 C13 -109.0(2) no
C10 Fe1 C11 C10 -0.0(2) no
C10 Fe1 C11 C12 -118.6(4) no
C11 Fe1 C10 I2 -118.1(4) no
C11 Fe1 C10 C9 120.3(4) no
C11 Fe1 C10 C11 -0.0(3) no
C10 Fe1 C12 C11 38.10(19) no
C10 Fe1 C12 C13 -82.1(3) no
C12 Fe1 C10 I2 -156.2(4) no
C12 Fe1 C10 C9 82.3(3) no
C12 Fe1 C10 C11 -38.0(2) no
C10 Fe1 C13 C9 -38.55(18) no
C10 Fe1 C13 C12 81.1(2) no
C13 Fe1 C10 I2 160.0(4) no
C13 Fe1 C10 C9 38.46(18) no
C13 Fe1 C10 C11 -81.9(2) no
C10 Fe1 C14 C15 -106.7(3) no
C10 Fe1 C14 C18 133.9(2) no
C14 Fe1 C10 I2 11.9(4) no
C14 Fe1 C10 C9 -109.6(3) no
C14 Fe1 C10 C11 130.1(3) no
C10 Fe1 C15 C14 91.0(3) no
C10 Fe1 C15 C16 -149.44(19) no
C15 Fe1 C10 I2 -31.9(4) no
C15 Fe1 C10 C9 -153.4(2) no
C15 Fe1 C10 C11 86.2(3) no
C10 Fe1 C16 C15 55.9(5) no
C10 Fe1 C16 C17 174.3(3) no
C16 Fe1 C10 I2 -68.5(5) no
C16 Fe1 C10 C9 170.0(3) no
C16 Fe1 C10 C11 49.7(5) no
C10 Fe1 C18 C14 -67.8(4) no
C10 Fe1 C18 C17 173.0(2) no
C18 Fe1 C10 I2 51.6(4) no
C18 Fe1 C10 C9 -69.9(3) no
C18 Fe1 C10 C11 169.7(3) no
C11 Fe1 C12 C11 -0.0(3) no
C11 Fe1 C12 C13 -120.2(4) no
C12 Fe1 C11 C10 118.6(4) no
C12 Fe1 C11 C12 -0.0(3) no
C11 Fe1 C13 C9 -82.5(3) no
C11 Fe1 C13 C12 37.22(19) no
C13 Fe1 C11 C10 81.5(3) no
C13 Fe1 C11 C12 -37.1(2) no
C11 Fe1 C14 C15 -65.4(4) no
C11 Fe1 C14 C18 175.2(2) no
C14 Fe1 C11 C10 -71.8(4) no
C14 Fe1 C11 C12 169.5(3) no
C11 Fe1 C15 C14 134.0(3) no
C11 Fe1 C15 C16 -106.5(3) no
C15 Fe1 C11 C10 -110.1(3) no
C15 Fe1 C11 C12 131.3(3) no
C11 Fe1 C16 C15 88.8(3) no
C11 Fe1 C16 C17 -152.8(2) no
C16 Fe1 C11 C10 -152.7(3) no
C16 Fe1 C11 C12 88.7(3) no
C11 Fe1 C17 C16 49.9(5) no
C11 Fe1 C17 C18 169.3(3) no
C17 Fe1 C11 C10 174.1(4) no
C17 Fe1 C11 C12 55.5(5) no
C12 Fe1 C13 C9 -119.7(4) no
C12 Fe1 C13 C12 0.0(3) no
C13 Fe1 C12 C11 120.2(4) no
C13 Fe1 C12 C13 0.0(2) no
C12 Fe1 C15 C14 173.2(2) no
C12 Fe1 C15 C16 -67.3(4) no
C15 Fe1 C12 C11 -68.1(4) no
C15 Fe1 C12 C13 171.7(3) no
C12 Fe1 C16 C15 131.7(2) no
C12 Fe1 C16 C17 -109.9(3) no
C16 Fe1 C12 C11 -106.7(3) no
C16 Fe1 C12 C13 133.2(3) no
C12 Fe1 C17 C16 86.4(3) no
C12 Fe1 C17 C18 -154.1(3) no
C17 Fe1 C12 C11 -149.9(3) no
C17 Fe1 C12 C13 89.9(3) no
C12 Fe1 C18 C14 168.4(3) no
C12 Fe1 C18 C17 49.1(5) no
C18 Fe1 C12 C11 177.2(4) no
C18 Fe1 C12 C13 57.1(5) no
C13 Fe1 C14 C15 171.8(3) no
C13 Fe1 C14 C18 52.4(5) no
C14 Fe1 C13 C9 54.5(5) no
C14 Fe1 C13 C12 174.1(4) no
C13 Fe1 C16 C15 170.14(18) no
C13 Fe1 C16 C17 -71.4(3) no
C16 Fe1 C13 C9 174.2(2) no
C16 Fe1 C13 C12 -66.1(3) no
C13 Fe1 C17 C16 130.0(2) no
C13 Fe1 C17 C18 -110.6(3) no
C17 Fe1 C13 C9 132.9(2) no
C17 Fe1 C13 C12 -107.4(2) no
C13 Fe1 C18 C14 -153.5(2) no
C13 Fe1 C18 C17 87.2(3) no
C18 Fe1 C13 C9 89.9(3) no
C18 Fe1 C13 C12 -150.4(2) no
C14 Fe1 C15 C14 0.0(3) no
C14 Fe1 C15 C16 119.5(4) no
C15 Fe1 C14 C15 0.0(3) no
C15 Fe1 C14 C18 -119.4(5) no
C14 Fe1 C16 C15 -37.6(2) no
C14 Fe1 C16 C17 80.8(3) no
C16 Fe1 C14 C15 37.3(3) no
C16 Fe1 C14 C18 -82.0(3) no
C14 Fe1 C17 C16 -81.8(3) no
C14 Fe1 C17 C18 37.6(3) no
C17 Fe1 C14 C15 81.9(3) no
C17 Fe1 C14 C18 -37.5(3) no
C14 Fe1 C18 C14 0.0(3) no
C14 Fe1 C18 C17 -119.2(4) no
C18 Fe1 C14 C15 119.4(4) no
C18 Fe1 C14 C18 0.0(3) no
C15 Fe1 C16 C15 0.0(3) no
C15 Fe1 C16 C17 118.4(4) no
C16 Fe1 C15 C14 -119.5(4) no
C16 Fe1 C15 C16 0.0(3) no
C15 Fe1 C17 C16 -37.8(3) no
C15 Fe1 C17 C18 81.6(3) no
C17 Fe1 C15 C14 -81.0(3) no
C17 Fe1 C15 C16 38.5(2) no
C15 Fe1 C18 C14 37.7(3) no
C15 Fe1 C18 C17 -81.5(3) no
C18 Fe1 C15 C14 -37.5(3) no
C18 Fe1 C15 C16 82.1(3) no
C16 Fe1 C17 C16 0.0(3) no
C16 Fe1 C17 C18 119.5(4) no
C17 Fe1 C16 C15 -118.4(4) no
C17 Fe1 C16 C17 0.0(3) no
C16 Fe1 C18 C14 81.2(3) no
C16 Fe1 C18 C17 -38.0(3) no
C18 Fe1 C16 C15 -81.2(3) no
C18 Fe1 C16 C17 37.2(2) no
C17 Fe1 C18 C14 119.2(4) no
C17 Fe1 C18 C17 -0.0(3) no
C18 Fe1 C17 C16 -119.5(4) no
C18 Fe1 C17 C18 -0.0(3) no
C1 C2 C3 C4 56.7(6) no
C1 C2 C3 C8 -122.6(5) no
C1 C2 C9 Fe1 174.8(4) no
C1 C2 C9 C10 85.3(5) no
C1 C2 C9 C13 -87.8(5) no
C3 C2 C9 Fe1 -59.2(6) no
C3 C2 C9 C10 -148.7(4) no
C3 C2 C9 C13 38.3(6) no
C9 C2 C3 C4 -68.4(6) no
C9 C2 C3 C8 112.3(5) no
C2 C3 C4 C5 -179.0(4) no
C2 C3 C8 I1 0.8(7) no
C2 C3 C8 C7 179.1(4) no
C4 C3 C8 I1 -178.4(4) no
C4 C3 C8 C7 -0.2(7) no
C8 C3 C4 C5 0.3(7) no
C3 C4 C5 C6 0.6(8) no
C4 C5 C6 C7 -1.7(8) no
C5 C6 C7 C8 1.9(8) no
C6 C7 C8 I1 177.4(4) no
C6 C7 C8 C3 -0.9(8) no
Fe1 C9 C10 I2 -121.6(4) no
Fe1 C9 C10 Fe1 -0.000(19) no
Fe1 C9 C10 C11 60.5(3) no
Fe1 C9 C13 Fe1 0.000(18) no
Fe1 C9 C13 C12 -58.5(3) no
C2 C9 C10 I2 5.2(7) no
C2 C9 C10 Fe1 126.7(5) no
C2 C9 C10 C11 -172.8(4) no
C2 C9 C13 Fe1 -128.4(5) no
C2 C9 C13 C12 173.0(4) no
C10 C9 C13 Fe1 57.5(3) no
C10 C9 C13 C12 -1.1(5) no
C13 C9 C10 I2 179.6(3) no
C13 C9 C10 Fe1 -58.8(3) no
C13 C9 C10 C11 1.6(5) no
I2 C10 C11 Fe1 120.9(4) no
I2 C10 C11 C12 -179.6(3) no
Fe1 C10 C11 Fe1 -0.00(3) no
Fe1 C10 C11 C12 59.5(3) no
C9 C10 C11 Fe1 -61.0(4) no
C9 C10 C11 C12 -1.6(5) no
Fe1 C11 C12 Fe1 0.00(3) no
Fe1 C11 C12 C13 59.4(3) no
C10 C11 C12 Fe1 -58.5(3) no
C10 C11 C12 C13 0.9(5) no
Fe1 C12 C13 Fe1 0.00(2) no
Fe1 C12 C13 C9 59.0(3) no
C11 C12 C13 Fe1 -58.9(4) no
C11 C12 C13 C9 0.1(5) no
Fe1 C14 C15 Fe1 0.00(2) no
Fe1 C14 C15 C16 -59.9(4) no
Fe1 C14 C18 Fe1 0.00(3) no
Fe1 C14 C18 C17 59.7(3) no
C15 C14 C18 Fe1 -59.1(4) no
C15 C14 C18 C17 0.6(6) no
C18 C14 C15 Fe1 59.5(4) no
C18 C14 C15 C16 -0.4(6) no
Fe1 C15 C16 Fe1 0.000(18) no
Fe1 C15 C16 C17 -59.6(3) no
C14 C15 C16 Fe1 59.7(4) no
C14 C15 C16 C17 0.1(6) no
Fe1 C16 C17 Fe1 -0.00(2) no
Fe1 C16 C17 C18 -59.1(3) no
C15 C16 C17 Fe1 59.4(4) no
C15 C16 C17 C18 0.3(6) no
Fe1 C17 C18 Fe1 0.00(3) no
Fe1 C17 C18 C14 -59.4(3) no
C16 C17 C18 Fe1 58.8(4) no
C16 C17 C18 C14 -0.5(6) no
